data_2010085
loop_
_publ_author_name
'Hu, Guozhi'
'Holt, Elizabeth M.'

_publ_section_title
;
 Tris(trimethylphenylammonium) hexaiodotricuprate(I)
;
_journal_issue 10
_journal_name_full 'Acta Crystallographica Section C'
_journal_page_first 1576
_journal_page_last 1578
_journal_paper_doi 10.1107/S0108270194004002
_journal_volume 50
_journal_year 1994
_chemical_formula_moiety 'C27 H42 Cu3 I6 N3'
_chemical_formula_structural 'C27 H42 Cu3 I6 N3'
_chemical_formula_sum 'C27 H42 Cu3 I6 N3'
_chemical_formula_weight 1360.7
_chemical_name_systematic ' tris(trimethylphenylammonium) hexaiodotricuprate(I)'
_space_group_IT_number 62
_symmetry_cell_setting orthorhombic
_symmetry_space_group_name_Hall '-P 2ac 2n'
_symmetry_space_group_name_H-M 'P n m a'
_cell_angle_alpha 90.0
_cell_angle_beta 90.0
_cell_angle_gamma 90.0
_cell_formula_units_Z 4
_cell_length_a 26.364(2)
_cell_length_b 15.055(2)
_cell_length_c 10.0270(10)
_cell_measurement_reflns_used 56
_cell_measurement_temperature 298(2)
_cell_measurement_theta_max 25.0
_cell_measurement_theta_min 3.5
_cell_volume 3979.8(7)
_computing_cell_refinement XSCANS
_computing_data_collection XSCANS
_computing_data_reduction XSCANS
_computing_molecular_graphics XP
_computing_publication_material SHELXL86
_computing_structure_refinement SHELXL86
_computing_structure_solution 'SHELXS86 (Sheldrick, 1990)'
_diffrn_ambient_temperature 298(2)
_diffrn_measurement_device 'Siemens P4 4-circle diffractometer'
_diffrn_measurement_method \q/2\q
_diffrn_radiation_monochromator 'highly oriented graphite crystal'
_diffrn_radiation_source 'fine-focus sealed tube'
_diffrn_radiation_type MoK\a
_diffrn_radiation_wavelength .71073
_diffrn_reflns_av_R_equivalents .0350
_diffrn_reflns_limit_h_max 31
_diffrn_reflns_limit_h_min -1
_diffrn_reflns_limit_k_max 1
_diffrn_reflns_limit_k_min -17
_diffrn_reflns_limit_l_max 11
_diffrn_reflns_limit_l_min -1
_diffrn_reflns_number 4605
_diffrn_reflns_theta_max 22.5
_diffrn_reflns_theta_min 3.5
_diffrn_standards_decay_% .000
_diffrn_standards_interval_count 97
_diffrn_standards_number 3
_exptl_absorpt_coefficient_mu 6.263
_exptl_absorpt_correction_T_max .0548
_exptl_absorpt_correction_T_min .0246
_exptl_absorpt_correction_type semi-empirical
_exptl_crystal_colour 'light yellow'
_exptl_crystal_density_diffrn 2.271
_exptl_crystal_description rhombohedron
_exptl_crystal_F_000 2520
_exptl_crystal_size_max .6
_exptl_crystal_size_mid .5
_exptl_crystal_size_min .4
_refine_diff_density_max .65
_refine_diff_density_min -.79
_refine_ls_extinction_coef .000100(10)
_refine_ls_extinction_method SHELXS86
_refine_ls_goodness_of_fit_obs .91
_refine_ls_hydrogen_treatment 'H atoms refined using a riding model'
_refine_ls_matrix_type full
_refine_ls_number_parameters 197
_refine_ls_number_reflns 1759
_refine_ls_number_restraints 0
_refine_ls_R_factor_all .0945
_refine_ls_R_factor_obs .0426
_refine_ls_shift/esd_max .070
_refine_ls_shift/esd_mean .007
_refine_ls_structure_factor_coef F
_refine_ls_weighting_details 'w = 1/[\s^2^(F)+0.0006F^2^]'
_refine_ls_weighting_scheme calc
_refine_ls_wR_factor_all .0578
_refine_ls_wR_factor_obs .0446
_reflns_number_observed 1759
_reflns_number_total 3439
_reflns_observed_criterion F>4\s(F)
_cod_data_source_file br1076.cif
_cod_data_source_block holt_compound_1
_cod_depositor_comments
;
The following automatic conversions were performed:

'_refine_ls_weighting_scheme' value 'calc w =
1/[\s^2^(F)+0.0006F^2^]' was changed to 'calc'. New tag
'_refine_ls_weighting_details' was created. The value of the new tag
was set to 'w = 1/[\s^2^(F)+0.0006F^2^]'.

Automatic conversion script
Id: cif_fix_values 3143 2015-03-26 13:38:13Z robertas 
;
_cod_original_cell_volume 3979.7(6)
_cod_database_code 2010085

loop_
_symmetry_equiv_pos_as_xyz
x,y,z
-x,-y,-z
1/2+x,y,1/2-z
-1/2-x,-y,-1/2+z
x,1/2-y,z
-x,-1/2+y,-z
1/2-x,1/2+y,1/2+z
-1/2+x,-1/2-y,-1/2-z

loop_
_atom_site_aniso_label
_atom_site_aniso_U_11
_atom_site_aniso_U_22
_atom_site_aniso_U_33
_atom_site_aniso_U_12
_atom_site_aniso_U_13
_atom_site_aniso_U_23
Cu1 .0780(10) .0530(10) .111(2) .0070(10) .0200(10) .0020(10)
Cu2 .0550(10) .073(2) .070(2) .0 .0000(10) .0
I1 .0700(10) .0520(10) .0670(10) .0060(10) .0050(10) .0060(10)
I2 .0570(10) .0700(10) .0830(10) .0 .0290(10) .0
I3 .0570(10) .0850(10) .0870(10) .0 .0150(10) .0
I4 .0500(10) .0880(10) .0560(10) .0 -.0060(10) .0
I5 .0440(10) .0640(10) .0620(10) .0 -.0070(10) .0
N1 .065(7) .058(8) .061(8) -.015(7) -.009(7) -.010(6)
N2 .027(7) .056(11) .077(13) .0 .005(8) .0
C11 .048(9) .048(8) .068(9) -.007(9) -.005(9) -.007(7)
C12 .065(10) .060(10) .077(12) -.004(10) -.007(9) -.011(8)
C13 .077(13) .095(16) .106(16) -.001(13) .027(12) -.024(11)
C14 .062(11) .061(12) .18(2) -.006(16) .014(15) -.015(10)
C15 .097(14) .072(13) .113(17) .023(12) -.070(12) -.023(12)
C16 .068(10) .073(12) .071(11) .003(9) -.020(9) .005(9)
C17 .139(16) .077(14) .103(15) .031(12) -.004(12) .022(12)
C18 .089(12) .140(18) .080(13) .015(13) .025(10) .046(12)
C19 .053(10) .19(2) .122(16) -.062(17) -.006(10) .019(13)
C21 .048(11) .033(12) .054(14) .0 .020(11) .0
C22 .076(16) .052(16) .12(2) .0 -.022(17) .0
C23 .16(3) .077(19) .042(15) .0 .028(17) .0
C24 .11(3) .09(2) .15(3) .0 .08(2) .0
C25 .07(2) .13(3) .20(4) .0 .00(3) .0
C26 .0520(14) .045(13) .12(2) .0 .041(14) .0
C27 .055(8) .046(9) .115(13) .016(10) .015(8) -.011(7)
C28 .075(15) .10(2) .075(17) .0 .018(13) .0

loop_
_atom_site_label
_atom_site_fract_x
_atom_site_fract_y
_atom_site_fract_z
_atom_site_U_iso_or_equiv
_atom_site_thermal_displace_type
_atom_site_calc_flag
_atom_site_refinement_flags
_atom_site_occupancy
_atom_site_type_symbol
Cu1 .12330(10) .16420(10) .2266(2) .0810(10) Uani d . 1 Cu
Cu2 .04630(10) .25000 .3808(3) .0660(10) Uani d . .5 Cu
I1 .11140(10) -.00030(10) .24580(10) .0630(10) Uani d . 1 I
I2 .19090(10) .2500 .0802(2) .0700(10) Uani d . .5 I
I3 -.03380(10) .2500 .5160(2) .0770(10) Uani d . .5 I
I4 .13630(10) .2500 .48010(10) .0650(10) Uani d . .5 I
I5 .03690(10) .2500 .12550(10) .0560(10) Uani d . .5 I
N1 .4287(4) -.0257(8) .2531(12) .062(4) Uani d . 1 N
N2 .2910(5) .2500 .7217(16) .053(6) Uani d . .5 N
C11 .3740(4) .0013(9) .2471(17) .055(5) Uani d . 1 C
C12 .3476(6) -.0040(9) .3658(17) .068(6) Uani d . 1 C
H12a .3643 -.0244 .4452 .080 Uiso d R 1 H
C13 .2975(7) .0211(12) .370(2) .092(9) Uani d . 1 C
H13a .2790 .0233 .4526 .080 Uiso d R 1 H
C14 .2753(7) .0509(12) .258(3) .101(9) Uani d . 1 C
H14a .2407 .0709 .2598 .080 Uiso d R 1 H
C15 .3021(7) .0542(11) .136(2) .094(8) Uani d . 1 C
H15a .2872 .0791 .0573 .080 Uiso d R 1 H
C16 .3512(6) .0290(10) .1354(17) .071(6) Uani d . 1 C
H16a .3697 .0289 .0528 .080 Uiso d R 1 H
C17 .4348(6) -.1180(11) .3043(17) .106(9) Uani d . 1 C
H17a .4181 -.1595 .2462 .080 Uiso d R 1 H
H17b .4704 -.1316 .3081 .080 Uiso d R 1 H
H17c .4205 -.1222 .3921 .080 Uiso d R 1 H
C18 .4538(6) -.0205(12) .1187(16) .103(9) Uani d . 1 C
H18a .4408 -.0686 .0659 .080 Uiso d R 1 H
H18b .4437 .0350 .0798 .080 Uiso d R 1 H
H18c .4901 -.0238 .1215 .080 Uiso d R 1 H
C19 .4575(5) .0351(13) .3465(18) .121(10) Uani d . 1 C
H19a .4457 .0351 .4371 .080 Uiso d R 1 H
H19b .4938 .0306 .3454 .080 Uiso d R 1 H
H19c .4473 .0894 .3037 .080 Uiso d R 1 H
C21 .3218(7) .2500 .596(2) .045(7) Uani d . .5 C
C22 .2970(9) .2500 .480(3) .081(10) Uani d . .5 C
H22a .2607 .2500 .4746 .080 Uiso d R 1 H
C23 .3243(12) .2500 .359(2) .092(12) Uani d . .5 C
H23a .3093 .2500 .2721 .080 Uiso d R 1 H
C24 .3774(12) .2500 .373(4) .117(16) Uani d . .5 C
H24a .3965 .2500 .2910 .080 Uiso d R 1 H
C25 .4003(11) .2500 .496(4) .132(18) Uani d . .5 C
H25a .4367 .2500 .4935 .080 Uiso d R 1 H
C26 .3735(7) .2500 .604(3) .072(10) Uani d . .5 C
H26a .3900 .2500 .6896 .080 Uiso d R 1 H
C27 .2581(4) .1681(9) .7304(14) .072(6) Uani d . 1 C
H27a .2393 .1649 .8122 .080 Uiso d R 1 H
H27b .2351 .1695 .6564 .080 Uiso d R 1 H
H27c .2798 .1171 .7230 .080 Uiso d R 1 H
C28 .3247(7) .2500 .848(2) .083(10) Uani d . .5 C
H28a .3467 .3008 .8487 .080 Uiso d R 1 H
H28b .3025 .2500 .9239 .080 Uiso d R 1 H

loop_
_atom_type_symbol
_atom_type_description
_atom_type_scat_dispersion_real
_atom_type_scat_dispersion_imag
_atom_type_scat_source
C C .0033 .0016 'International Tables Vol C Tables 4.2.6.8 and 6.1.1.4'
H H .0000 .0000 'International Tables Vol C Tables 4.2.6.8 and 6.1.1.4'
Cu Cu .3201 1.2651 'International Tables Vol C Tables 4.2.6.8 and 6.1.1.4'
I I -.4742 1.8119 'International Tables Vol C Tables 4.2.6.8 and 6.1.1.4'
N N .0061 .0033 'International Tables Vol C Tables 4.2.6.8 and 6.1.1.4'

loop_
_geom_angle_atom_site_label_1
_geom_angle_atom_site_label_2
_geom_angle_atom_site_label_3
_geom_angle_site_symmetry_3
_geom_angle
_geom_angle_publ_flag
Cu2 Cu1 I1 . 108.40(10) yes
Cu2 Cu1 I2 . 123.90(10) yes
I1 Cu1 I2 . 127.60(10) yes
Cu2 Cu1 I4 . 53.30(10) yes
I1 Cu1 I4 . 113.10(10) yes
I2 Cu1 I4 . 101.00(10) yes
Cu2 Cu1 I5 . 54.00(10) yes
I1 Cu1 I5 . 112.40(10) yes
I2 Cu1 I5 . 97.00(10) yes
I4 Cu1 I5 . 102.10(10) yes
I2 Cu1 Cu1 7_555 63.20(10) no
I1 Cu1 Cu1 7_555 171.50(10) no
I2 Cu1 Cu1 7_555 60.80(10) no
I4 Cu1 Cu1 7_555 63.30(10) no
I5 Cu1 Cu1 7_555 62.60(10) no
Cu1 Cu2 I3 . 152.80(10) yes
Cu1 Cu2 I4 . 63.50(10) yes
I3 Cu2 I4 . 124.50(10) yes
Cu1 Cu2 I5 . 62.00(10) yes
I3 Cu2 I5 . 117.20(10) yes
I4 Cu2 I5 . 118.20(10) yes
Cu1 Cu2 Cu1 7_555 53.70(10) yes
I3 Cu2 Cu1 7_555 152.80(10) no
I4 Cu2 Cu1 7_555 63.50(10) no
I5 Cu2 Cu1 7_555 62.00(10) no
Cu1 I2 Cu1 7_555 58.50(10) no
Cu1 I4 Cu2 . 63.10(10) yes
Cu1 I4 Cu1 7_555 53.50(10) yes
Cu2 I4 Cu1 7_555 63.10(10) no
Cu1 I5 Cu2 . 64.10(10) yes
Cu1 I5 Cu1 7_555 54.80(10) yes
Cu2 I5 Cu1 7_555 64.10(10) no
C11 N1 C17 . 111.8(11) no
C11 N1 C18 . 111.8(12) no
C17 N1 C18 . 108.0(12) no
C11 N1 C19 . 110.0(11) no
C17 N1 C19 . 107.3(12) no
C18 N1 C19 . 107.7(11) no
C21 N2 C27 . 111.1(9) no
C21 N2 C28 . 112.2(13) no
C27 N2 C28 . 106.4(10) no
C21 N2 C27 7_555 111.1(9) no
C27 N2 C27 7_555 109.4(12) no
C28 N2 C27 7_555 106.4(10) no
N1 C11 C12 . 115.7(14) no
N1 C11 C16 . 123.4(14) no
C12 C11 C16 . 120.9(13) no
C11 C12 C13 . 119.8(16) no
C12 C13 C14 . 118.8(19) no
C13 C14 C15 . 121.1(17) no
C14 C15 C16 . 118.6(18) no
C11 C16 C15 . 120.8(16) no
N2 C21 C22 . 117.9(17) no
N2 C21 C26 . 119.5(19) no
C22 C21 C26 . 123(2) no
C21 C22 C23 . 120(2) no
C22 C23 C24 . 115(3) no
C23 C24 C25 . 121(3) no
C24 C25 C26 . 121(3) no
C21 C26 C25 . 120(3) no

loop_
_geom_bond_atom_site_label_1
_geom_bond_atom_site_label_2
_geom_bond_site_symmetry_2
_geom_bond_distance
_geom_bond_publ_flag
Cu1 Cu2 . 2.861(3) yes
Cu1 I1 . 2.504(2) yes
Cu1 I2 . 2.646(2) yes
Cu1 I4 . 2.871(2) yes
Cu1 I5 . 2.808(2) yes
Cu1 Cu1 7_555 2.584(4) yes
Cu2 I3 . 2.507(3) yes
Cu2 I4 . 2.573(3) yes
Cu2 I5 . 2.572(3) yes
Cu2 Cu1 7_555 2.861(3) yes
I2 Cu1 7_555 2.646(2) no
I4 Cu1 7_555 2.871(2) no
I5 Cu1 7_555 2.808(2) no
N1 C11 . 1.499(16) no
N1 C17 . 1.49(2) no
N1 C18 . 1.50(2) no
N1 C19 . 1.51(2) no
N2 C21 . 1.50(2) no
N2 C27 . 1.510(14) no
N2 C28 . 1.55(3) no
N2 C27 7_555 1.510(14) no
C11 C12 . 1.38(2) no
C11 C16 . 1.34(2) no
C12 C13 . 1.37(3) no
C13 C14 . 1.35(3) no
C14 C15 . 1.41(3) no
C15 C16 . 1.35(3) no
C21 C22 . 1.34(3) no
C21 C26 . 1.37(3) no
C22 C23 . 1.41(4) no
C23 C24 . 1.41(4) no
C24 C25 . 1.38(6) no
C25 C26 . 1.29(5) no
